data_1520003
loop_
_publ_author_name
'Fukaya, Keisuke'
'Tanaka, Yuta'
'Sato, Ayako C.'
'Kodama, Keisuke'
'Yamazaki, Hirohisa'
'Ishimoto, Takeru'
'Nozaki, Yasuyoshi'
'Iwaki, Yuki M.'
'Yuki, Yohei'
'Umei, Kentaro'
'Sugai, Tomoya'
'Yamaguchi, Yu'
'Watanabe, Ami'
'Oishi, Takeshi'
'Sato, Takaaki'
'Chida, Noritaka'

_publ_section_title
;
 Synthesis of Paclitaxel. 1. Synthesis of the ABC Ring of Paclitaxel by
 SmI2-Mediated Cyclization.
;
_journal_coeditor_code IS5382
_journal_issue 11
_journal_name_full 'Organic letters'
_journal_page_first 2570
_journal_page_last 2573
_journal_paper_doi 10.1021/acs.orglett.5b01173
_journal_volume 17
_journal_year 2015
_chemical_formula_iupac 'C36 H44 O10, C6 H6'
_chemical_formula_moiety 'C36 H44 O10, C6 H6'
_chemical_formula_sum 'C42 H50 O10'
_chemical_formula_weight 714.82
_chemical_melting_point 459.2
_chemical_name_systematic
;(+-)-(4<i>RS</i>,5<i>RS</i>,7<i>SR</i>)-4-[(1<i>RS</i>,2<i>RS</i>,3<i>RS</i>,6<i>RS</i>)-3-Benzoyloxy-2-(2-hydroxyethyl)-6-methoxymethoxy-2-methylcyclohexyl]-8,10,10-trimethyl-2-oxo-1,3-dioxaspiro[4.5]dec-8-en-7-yl
benzoate benzene monosolvate
;
_space_group_crystal_system triclinic
_space_group_IT_number 2
_space_group_name_Hall '-P 1'
_space_group_name_H-M_alt 'P -1'
_symmetry_space_group_name_Hall '-P 1'
_symmetry_space_group_name_H-M 'P -1'
_atom_sites_solution_hydrogens geom
_atom_sites_solution_primary direct
_atom_sites_solution_secondary difmap
_cell_angle_alpha 83.6966(19)
_cell_angle_beta 77.488(2)
_cell_angle_gamma 77.9768(18)
_cell_formula_units_Z 2
_cell_length_a 9.6397(6)
_cell_length_b 13.6008(8)
_cell_length_c 15.0461(10)
_cell_measurement_reflns_used 9980
_cell_measurement_temperature 90.0
_cell_measurement_theta_max 25.10
_cell_measurement_theta_min 2.20
_cell_volume 1879.2(2)
_computing_cell_refinement
;
<i>SAINT</i> (Bruker, 2013)
;
_computing_data_collection
;
<i>APEX2</i> (Bruker, 2013)
;
_computing_data_reduction
;
<i>SAINT</i> (Bruker, 2013)
;
_computing_molecular_graphics
;
<i>Mercury</i> (Macrae <i>et al.</i>, 2006)
;
_computing_publication_material
;
<i>publCIF</i> (Westrip, 2010) and <i>PLATON</i> (Spek, 2009)
;
_computing_structure_refinement
;
<i>SHELXL2014</i> (Sheldrick, 2008)
;
_computing_structure_solution
;
<i>SHELXS2013</i> (Sheldrick, 2008)
;
_diffrn_ambient_temperature 90.0
_diffrn_detector_area_resol_mean 8.333
_diffrn_measured_fraction_theta_full 0.983
_diffrn_measured_fraction_theta_max 0.983
_diffrn_measurement_device_type 'Bruker D8 Venture'
_diffrn_measurement_method '\f and \w scans'
_diffrn_radiation_monochromator 'multilayered confocal mirror'
_diffrn_radiation_type MoK\a
_diffrn_radiation_wavelength 0.71073
_diffrn_reflns_av_R_equivalents 0.0434
_diffrn_reflns_limit_h_max 11
_diffrn_reflns_limit_h_min -11
_diffrn_reflns_limit_k_max 16
_diffrn_reflns_limit_k_min -16
_diffrn_reflns_limit_l_max 17
_diffrn_reflns_limit_l_min -17
_diffrn_reflns_number 25389
_diffrn_reflns_theta_full 25.03
_diffrn_reflns_theta_max 25.03
_diffrn_reflns_theta_min 2.20
_diffrn_standards_number 0
_exptl_absorpt_coefficient_mu 0.089
_exptl_absorpt_correction_T_max 0.98
_exptl_absorpt_correction_T_min 0.96
_exptl_absorpt_correction_type multi-scan
_exptl_absorpt_process_details
;
(<i>SADABS</i>; Bruker, 2013)
;
_exptl_crystal_colour colorless
_exptl_crystal_density_diffrn 1.263
_exptl_crystal_density_method 'not measured'
_exptl_crystal_description plate
_exptl_crystal_F_000 764
_exptl_crystal_size_max 0.495
_exptl_crystal_size_mid 0.367
_exptl_crystal_size_min 0.191
_refine_diff_density_max 0.248
_refine_diff_density_min -0.252
_refine_ls_extinction_method none
_refine_ls_goodness_of_fit_ref 0.932
_refine_ls_hydrogen_treatment constr
_refine_ls_matrix_type full
_refine_ls_number_parameters 475
_refine_ls_number_reflns 6526
_refine_ls_number_restraints 0
_refine_ls_restrained_S_all 0.932
_refine_ls_R_factor_all 0.0590
_refine_ls_R_factor_gt 0.0419
_refine_ls_shift/su_max 0.023
_refine_ls_shift/su_mean 0.003
_refine_ls_structure_factor_coef Fsqd
_refine_ls_weighting_details 'w=1/[\s^2^(Fo^2^)+(0.0996P)^2^+1.0739P] where P=(Fo^2^+2Fc^2^)/3'
_refine_ls_weighting_scheme calc
_refine_ls_wR_factor_gt 0.1224
_refine_ls_wR_factor_ref 0.1506
_reflns_number_gt 5180
_reflns_number_total 6526
_reflns_threshold_expression I>2\s(I)
_cod_data_source_file ol5b01173_si_002.cif
_cod_data_source_block I
_cod_depositor_comments 'Adding full bibliography for 1520002--1520004.cif.'
_cod_database_code 1520003

loop_
_space_group_symop_operation_xyz
'x, y, z'
'-x, -y, -z'

loop_
_atom_site_type_symbol
_atom_site_label
_atom_site_fract_x
_atom_site_fract_y
_atom_site_fract_z
_atom_site_U_iso_or_equiv
_atom_site_adp_type
_atom_site_calc_flag
_atom_site_occupancy
O O1 0.25606(14) 0.79849(9) 0.81366(8) 0.0191(3) Uani d 1
C C2 0.2032(2) 0.71963(14) 0.79948(13) 0.0201(4) Uani d 1
O O3 0.16170(14) 0.73096(9) 0.71879(9) 0.0206(3) Uani d 1
C C4 0.2098(2) 0.81686(14) 0.66496(13) 0.0185(4) Uani d 1
H H4 0.1247 0.8597 0.6428 0.022 Uiso calc 1
C C5 0.2481(2) 0.87501(14) 0.73783(12) 0.0181(4) Uani d 1
C C6 0.3931(2) 0.90852(14) 0.71464(13) 0.0194(4) Uani d 1
H H6A 0.3918 0.9613 0.6638 0.023 Uiso calc 1
H H6B 0.4698 0.8506 0.6934 0.023 Uiso calc 1
C C7 0.4298(2) 0.94956(14) 0.79519(13) 0.0204(4) Uani d 1
H H7 0.5042 0.9925 0.7716 0.024 Uiso calc 1
C C8 0.3023(2) 1.01014(14) 0.85459(13) 0.0204(4) Uani d 1
C C9 0.1692(2) 1.01625(14) 0.84154(13) 0.0219(4) Uani d 1
H H9 0.094 1.0582 0.8799 0.026 Uiso calc 1
C C10 0.1244(2) 0.96338(14) 0.77197(13) 0.0206(4) Uani d 1
O O11 0.19139(15) 0.64864(10) 0.85222(9) 0.0258(3) Uani d 1
O O12 0.48877(14) 0.86671(9) 0.85533(9) 0.0206(3) Uani d 1
C C13 0.6265(2) 0.82130(14) 0.82802(13) 0.0204(4) Uani d 1
O O14 0.70642(15) 0.84907(11) 0.76027(10) 0.0279(3) Uani d 1
C C15 0.6684(2) 0.73187(15) 0.88941(13) 0.0221(4) Uani d 1
C C16 0.8142(2) 0.68716(16) 0.88007(14) 0.0264(5) Uani d 1
H H16 0.8853 0.7165 0.8378 0.032 Uiso calc 1
C C17 0.8556(2) 0.60012(16) 0.93234(16) 0.0324(5) Uani d 1
H H17 0.955 0.5699 0.9263 0.039 Uiso calc 1
C C18 0.7518(3) 0.55705(16) 0.99346(15) 0.0328(5) Uani d 1
H H18 0.7799 0.4965 1.0285 0.039 Uiso calc 1
C C19 0.6074(3) 0.60200(16) 1.00363(15) 0.0321(5) Uani d 1
H H19 0.5367 0.5729 1.0465 0.039 Uiso calc 1
C C20 0.5651(2) 0.68926(15) 0.95176(14) 0.0269(5) Uani d 1
H H20 0.4656 0.7198 0.9588 0.032 Uiso calc 1
C C21 0.0916(2) 1.04115(15) 0.69334(15) 0.0282(5) Uani d 1
H H21A 0.0245 1.1008 0.7182 0.042 Uiso calc 1
H H21B 0.0476 1.0116 0.6524 0.042 Uiso calc 1
H H21C 0.1818 1.0606 0.6593 0.042 Uiso calc 1
C C22 -0.0155(2) 0.92602(16) 0.81716(16) 0.0299(5) Uani d 1
H H22A 0.0011 0.8803 0.8705 0.045 Uiso calc 1
H H22B -0.045 0.8902 0.7734 0.045 Uiso calc 1
H H22C -0.0921 0.9837 0.8365 0.045 Uiso calc 1
C C23 0.3361(2) 1.06479(16) 0.92679(14) 0.0274(5) Uani d 1
H H23A 0.2466 1.1054 0.9587 0.041 Uiso calc 1
H H23B 0.4042 1.1089 0.8981 0.041 Uiso calc 1
H H23C 0.3795 1.0157 0.9705 0.041 Uiso calc 1
C C24 0.3249(2) 0.78089(14) 0.58056(13) 0.0191(4) Uani d 1
H H24 0.3926 0.8297 0.5659 0.023 Uiso calc 1
C C25 0.2548(2) 0.78407(15) 0.49501(13) 0.0213(4) Uani d 1
C C26 0.3765(2) 0.74420(15) 0.41478(13) 0.0224(4) Uani d 1
H H26 0.4423 0.7939 0.3956 0.027 Uiso calc 1
C C27 0.4645(2) 0.64260(15) 0.43479(14) 0.0269(5) Uani d 1
H H27A 0.5411 0.623 0.3809 0.032 Uiso calc 1
H H27B 0.4018 0.5915 0.4485 0.032 Uiso calc 1
C C28 0.5328(2) 0.64693(15) 0.51624(14) 0.0248(4) Uani d 1
H H28A 0.5916 0.5802 0.5296 0.03 Uiso calc 1
H H28B 0.5975 0.6967 0.5017 0.03 Uiso calc 1
C C29 0.4158(2) 0.67659(14) 0.59900(13) 0.0208(4) Uani d 1
H H29 0.3513 0.6257 0.6133 0.025 Uiso calc 1
O O30 0.30900(16) 0.73471(10) 0.33928(9) 0.0268(3) Uani d 1
C C31 0.3358(2) 0.79233(15) 0.26237(13) 0.0223(4) Uani d 1
O O32 0.40856(17) 0.85680(11) 0.25168(10) 0.0316(4) Uani d 1
C C33 0.2631(2) 0.76877(15) 0.19191(13) 0.0208(4) Uani d 1
C C34 0.2657(2) 0.83032(15) 0.11194(13) 0.0247(5) Uani d 1
H H34 0.3158 0.8849 0.1024 0.03 Uiso calc 1
C C35 0.1955(2) 0.81243(17) 0.04616(14) 0.0286(5) Uani d 1
H H35 0.1968 0.855 -0.0084 0.034 Uiso calc 1
C C36 0.1237(2) 0.73291(18) 0.05975(14) 0.0330(5) Uani d 1
H H36 0.075 0.7209 0.0147 0.04 Uiso calc 1
C C37 0.1222(3) 0.67046(18) 0.13876(15) 0.0344(5) Uani d 1
H H37 0.0732 0.6153 0.1476 0.041 Uiso calc 1
C C38 0.1919(2) 0.68816(16) 0.20503(14) 0.0296(5) Uani d 1
H H38 0.1909 0.6452 0.2593 0.036 Uiso calc 1
C C39 0.1840(2) 0.89252(15) 0.46698(14) 0.0253(5) Uani d 1
H H39A 0.1477 0.8901 0.4107 0.03 Uiso calc 1
H H39B 0.0986 0.9141 0.5153 0.03 Uiso calc 1
C C40 0.2753(2) 0.97374(15) 0.44990(15) 0.0303(5) Uani d 1
H H40A 0.3069 0.982 0.5066 0.036 Uiso calc 1
H H40B 0.3627 0.954 0.4023 0.036 Uiso calc 1
O O41 0.1917(2) 1.06636(12) 0.42091(11) 0.0461(5) Uani d 1
H H41 0.2305 1.0848 0.3679 0.069 Uiso calc 1
O O42 0.47536(14) 0.68229(10) 0.67742(9) 0.0223(3) Uani d 1
C C43 0.5313(3) 0.58881(17) 0.71882(16) 0.0364(6) Uani d 1
H H43A 0.5402 0.599 0.7814 0.044 Uiso calc 1
H H43B 0.4618 0.5432 0.724 0.044 Uiso calc 1
O O44 0.6660(2) 0.54241(13) 0.67142(12) 0.0538(5) Uani d 1
C C45 0.7765(3) 0.5978(3) 0.6691(3) 0.0826(13) Uani d 1
H H45A 0.7436 0.6683 0.6492 0.124 Uiso calc 1
H H45B 0.8639 0.5691 0.6262 0.124 Uiso calc 1
H H45C 0.7983 0.5943 0.7301 0.124 Uiso calc 1
C C46 0.1359(2) 0.72061(16) 0.51442(14) 0.0273(5) Uani d 1
H H46A 0.096 0.7225 0.4595 0.041 Uiso calc 1
H H46B 0.0588 0.748 0.5644 0.041 Uiso calc 1
H H46C 0.1771 0.6508 0.5318 0.041 Uiso calc 1
C C47 0.1268(2) 0.40365(17) 0.63928(16) 0.0345(5) Uani d 1
H H47 0.0799 0.4303 0.59 0.041 Uiso calc 1
C C48 0.1481(2) 0.46772(17) 0.69805(16) 0.0343(5) Uani d 1
H H48 0.1157 0.5383 0.6892 0.041 Uiso calc 1
C C49 0.2161(2) 0.42938(16) 0.76949(16) 0.0335(5) Uani d 1
H H49 0.2298 0.4736 0.8102 0.04 Uiso calc 1
C C50 0.2644(3) 0.32710(17) 0.78217(16) 0.0356(5) Uani d 1
H H50 0.3119 0.3008 0.8312 0.043 Uiso calc 1
C C51 0.2433(3) 0.26278(17) 0.72304(16) 0.0350(5) Uani d 1
H H51 0.2769 0.1923 0.7314 0.042 Uiso calc 1
C C52 0.1735(2) 0.30103(17) 0.65192(16) 0.0329(5) Uani d 1
H H52 0.1578 0.2569 0.6119 0.04 Uiso calc 1

loop_
_atom_site_aniso_label
_atom_site_aniso_U_11
_atom_site_aniso_U_22
_atom_site_aniso_U_33
_atom_site_aniso_U_12
_atom_site_aniso_U_13
_atom_site_aniso_U_23
O1 0.0219(7) 0.0173(7) 0.0177(7) -0.0039(5) -0.0048(5) 0.0020(5)
C2 0.0178(10) 0.0194(10) 0.0209(10) -0.0022(8) -0.0001(8) -0.0021(8)
O3 0.0242(7) 0.0203(7) 0.0186(7) -0.0082(6) -0.0052(6) 0.0023(5)
C4 0.0169(10) 0.0187(10) 0.0202(10) -0.0046(7) -0.0050(8) 0.0029(8)
C5 0.0185(10) 0.0174(9) 0.0168(9) -0.0019(7) -0.0045(8) 0.0045(8)
C6 0.0198(10) 0.0191(10) 0.0190(10) -0.0024(8) -0.0063(8) 0.0030(8)
C7 0.0214(10) 0.0179(10) 0.0223(10) -0.0037(8) -0.0089(8) 0.0056(8)
C8 0.0252(11) 0.0160(9) 0.0202(10) -0.0040(8) -0.0065(8) 0.0021(8)
C9 0.0240(11) 0.0171(10) 0.0229(10) -0.0012(8) -0.0040(8) -0.0005(8)
C10 0.0165(10) 0.0198(10) 0.0255(10) -0.0021(8) -0.0060(8) -0.0011(8)
O11 0.0350(8) 0.0217(7) 0.0201(7) -0.0099(6) -0.0021(6) 0.0025(6)
O12 0.0216(7) 0.0199(7) 0.0212(7) -0.0036(6) -0.0088(6) 0.0026(6)
C13 0.0185(10) 0.0228(10) 0.0232(10) -0.0073(8) -0.0083(8) -0.0012(8)
O14 0.0221(8) 0.0314(8) 0.0292(8) -0.0074(6) -0.0062(6) 0.0090(6)
C15 0.0234(11) 0.0225(10) 0.0220(10) -0.0046(8) -0.0083(8) 0.0000(8)
C16 0.0227(11) 0.0294(11) 0.0286(11) -0.0074(9) -0.0074(9) 0.0006(9)
C17 0.0279(12) 0.0309(12) 0.0389(13) -0.0003(9) -0.0163(10) 0.0041(10)
C18 0.0432(14) 0.0257(11) 0.0294(12) -0.0017(10) -0.0157(10) 0.0064(9)
C19 0.0397(13) 0.0277(12) 0.0258(11) -0.0066(10) -0.0023(10) 0.0034(9)
C20 0.0264(11) 0.0275(11) 0.0248(11) -0.0033(9) -0.0046(9) 0.0022(9)
C21 0.0295(11) 0.0220(11) 0.0359(12) 0.0001(9) -0.0170(10) -0.0024(9)
C22 0.0181(11) 0.0296(12) 0.0413(13) -0.0026(9) -0.0032(9) -0.0092(10)
C23 0.0284(11) 0.0287(11) 0.0265(11) -0.0050(9) -0.0080(9) -0.0042(9)
C24 0.0206(10) 0.0190(10) 0.0188(10) -0.0053(8) -0.0060(8) 0.0013(8)
C25 0.0249(11) 0.0238(10) 0.0171(10) -0.0059(8) -0.0087(8) 0.0022(8)
C26 0.0293(11) 0.0230(10) 0.0180(10) -0.0079(8) -0.0093(8) 0.0001(8)
C27 0.0346(12) 0.0238(11) 0.0212(10) -0.0040(9) -0.0041(9) -0.0024(9)
C28 0.0275(11) 0.0201(10) 0.0248(11) 0.0016(8) -0.0056(9) -0.0038(8)
C29 0.0228(10) 0.0209(10) 0.0195(10) -0.0027(8) -0.0083(8) 0.0003(8)
O30 0.0391(9) 0.0297(8) 0.0164(7) -0.0147(7) -0.0100(6) 0.0027(6)
C31 0.0229(10) 0.0226(10) 0.0191(10) -0.0027(8) -0.0018(8) 0.0011(8)
O32 0.0425(9) 0.0319(8) 0.0260(8) -0.0188(7) -0.0114(7) 0.0054(6)
C33 0.0200(10) 0.0236(10) 0.0165(10) -0.0013(8) -0.0003(8) -0.0039(8)
C34 0.0237(11) 0.0251(11) 0.0227(10) -0.0014(8) -0.0022(8) -0.0013(9)
C35 0.0271(11) 0.0364(12) 0.0180(10) 0.0023(9) -0.0036(9) -0.0017(9)
C36 0.0323(12) 0.0495(14) 0.0196(11) -0.0069(10) -0.0068(9) -0.0109(10)
C37 0.0412(13) 0.0407(13) 0.0272(12) -0.0188(11) -0.0063(10) -0.0072(10)
C38 0.0351(12) 0.0334(12) 0.0218(11) -0.0120(10) -0.0039(9) -0.0012(9)
C39 0.0263(11) 0.0296(11) 0.0181(10) 0.0001(9) -0.0077(8) 0.0029(8)
C40 0.0350(12) 0.0222(11) 0.0282(11) 0.0008(9) -0.0038(9) 0.0043(9)
O41 0.0580(11) 0.0276(9) 0.0340(9) 0.0095(8) 0.0067(8) 0.0132(7)
O42 0.0253(7) 0.0208(7) 0.0203(7) 0.0018(6) -0.0096(6) -0.0009(6)
C43 0.0510(15) 0.0277(12) 0.0318(12) 0.0042(11) -0.0239(11) 0.0017(10)
O44 0.0635(12) 0.0453(10) 0.0521(11) 0.0305(9) -0.0381(10) -0.0268(9)
C45 0.0367(17) 0.125(3) 0.092(3) 0.0260(18) -0.0341(17) -0.067(2)
C46 0.0288(11) 0.0358(12) 0.0211(10) -0.0119(9) -0.0099(9) 0.0026(9)
C47 0.0288(12) 0.0347(13) 0.0369(13) -0.0037(10) -0.0053(10) 0.0033(10)
C48 0.0286(12) 0.0248(11) 0.0432(14) -0.0022(9) 0.0024(10) 0.0006(10)
C49 0.0366(13) 0.0272(12) 0.0351(13) -0.0088(10) 0.0008(10) -0.0063(10)
C50 0.0390(13) 0.0334(13) 0.0345(13) -0.0102(10) -0.0070(10) 0.0028(10)
C51 0.0368(13) 0.0249(12) 0.0415(14) -0.0055(10) -0.0063(11) 0.0020(10)
C52 0.0337(13) 0.0287(12) 0.0365(13) -0.0090(10) -0.0034(10) -0.0043(10)

loop_
_atom_type_symbol
_atom_type_description
_atom_type_scat_dispersion_real
_atom_type_scat_dispersion_imag
_atom_type_scat_source
C C 0.0033 0.0016 'International Tables Vol C Tables 4.2.6.8 and 6.1.1.4'
H H 0.0000 0.0000 'International Tables Vol C Tables 4.2.6.8 and 6.1.1.4'
O O 0.0106 0.0060 'International Tables Vol C Tables 4.2.6.8 and 6.1.1.4'

loop_
_geom_angle_atom_site_label_1
_geom_angle_atom_site_label_2
_geom_angle_atom_site_label_3
_geom_angle
C2 O1 C5 110.64(14)
O11 C2 O1 124.53(18)
O11 C2 O3 123.74(17)
O1 C2 O3 111.71(16)
C2 O3 C4 110.32(14)
O3 C4 C24 109.71(15)
O3 C4 C5 102.47(14)
C24 C4 C5 120.64(15)
O3 C4 H4 107.8
C24 C4 H4 107.8
C5 C4 H4 107.8
O1 C5 C6 106.35(14)
O1 C5 C10 107.29(14)
C6 C5 C10 110.80(15)
O1 C5 C4 101.92(14)
C6 C5 C4 117.25(15)
C10 C5 C4 112.21(15)
C5 C6 C7 112.96(16)
C5 C6 H6A 109.0
C7 C6 H6A 109.0
C5 C6 H6B 109.0
C7 C6 H6B 109.0
H6A C6 H6B 107.8
O12 C7 C8 105.62(15)
O12 C7 C6 110.35(14)
C8 C7 C6 114.15(16)
O12 C7 H7 108.9
C8 C7 H7 108.9
C6 C7 H7 108.9
C9 C8 C7 120.99(18)
C9 C8 C23 122.92(19)
C7 C8 C23 116.07(17)
C8 C9 C10 126.79(18)
C8 C9 H9 116.6
C10 C9 H9 116.6
C9 C10 C22 108.36(17)
C9 C10 C21 108.05(16)
C22 C10 C21 108.13(16)
C9 C10 C5 109.25(15)
C22 C10 C5 111.47(16)
C21 C10 C5 111.47(16)
C13 O12 C7 117.11(14)
O14 C13 O12 123.85(17)
O14 C13 C15 124.22(18)
O12 C13 C15 111.92(16)
C20 C15 C16 119.80(18)
C20 C15 C13 121.31(18)
C16 C15 C13 118.79(18)
C17 C16 C15 120.06(19)
C17 C16 H16 120.0
C15 C16 H16 120.0
C18 C17 C16 119.9(2)
C18 C17 H17 120.0
C16 C17 H17 120.0
C19 C18 C17 120.1(2)
C19 C18 H18 120.0
C17 C18 H18 120.0
C18 C19 C20 120.4(2)
C18 C19 H19 119.8
C20 C19 H19 119.8
C15 C20 C19 119.7(2)
C15 C20 H20 120.1
C19 C20 H20 120.1
C10 C21 H21A 109.5
C10 C21 H21B 109.5
H21A C21 H21B 109.5
C10 C21 H21C 109.5
H21A C21 H21C 109.5
H21B C21 H21C 109.5
C10 C22 H22A 109.5
C10 C22 H22B 109.5
H22A C22 H22B 109.5
C10 C22 H22C 109.5
H22A C22 H22C 109.5
H22B C22 H22C 109.5
C8 C23 H23A 109.5
C8 C23 H23B 109.5
H23A C23 H23B 109.5
C8 C23 H23C 109.5
H23A C23 H23C 109.5
H23B C23 H23C 109.5
C29 C24 C4 112.45(15)
C29 C24 C25 111.56(15)
C4 C24 C25 111.32(15)
C29 C24 H24 107.1
C4 C24 H24 107.1
C25 C24 H24 107.1
C46 C25 C26 110.71(16)
C46 C25 C39 107.03(16)
C26 C25 C39 108.36(15)
C46 C25 C24 111.22(15)
C26 C25 C24 107.84(15)
C39 C25 C24 111.66(15)
O30 C26 C27 106.89(15)
O30 C26 C25 107.73(15)
C27 C26 C25 114.64(16)
O30 C26 H26 109.1
C27 C26 H26 109.1
C25 C26 H26 109.1
C26 C27 C28 109.18(16)
C26 C27 H27A 109.8
C28 C27 H27A 109.8
C26 C27 H27B 109.8
C28 C27 H27B 109.8
H27A C27 H27B 108.3
C29 C28 C27 110.00(16)
C29 C28 H28A 109.7
C27 C28 H28A 109.7
C29 C28 H28B 109.7
C27 C28 H28B 109.7
H28A C28 H28B 108.2
O42 C29 C28 111.95(15)
O42 C29 C24 106.93(15)
C28 C29 C24 110.66(16)
O42 C29 H29 109.1
C28 C29 H29 109.1
C24 C29 H29 109.1
C31 O30 C26 119.33(15)
O32 C31 O30 124.21(18)
O32 C31 C33 124.19(18)
O30 C31 C33 111.59(16)
C38 C33 C34 119.78(19)
C38 C33 C31 121.56(18)
C34 C33 C31 118.65(18)
C35 C34 C33 120.20(19)
C35 C34 H34 119.9
C33 C34 H34 119.9
C36 C35 C34 119.9(2)
C36 C35 H35 120.1
C34 C35 H35 120.1
C35 C36 C37 120.3(2)
C35 C36 H36 119.9
C37 C36 H36 119.9
C38 C37 C36 120.1(2)
C38 C37 H37 119.9
C36 C37 H37 119.9
C37 C38 C33 119.7(2)
C37 C38 H38 120.1
C33 C38 H38 120.1
C40 C39 C25 118.35(17)
C40 C39 H39A 107.7
C25 C39 H39A 107.7
C40 C39 H39B 107.7
C25 C39 H39B 107.7
H39A C39 H39B 107.1
O41 C40 C39 109.16(18)
O41 C40 H40A 109.8
C39 C40 H40A 109.8
O41 C40 H40B 109.8
C39 C40 H40B 109.8
H40A C40 H40B 108.3
C40 O41 H41 109.5
C43 O42 C29 115.15(15)
O44 C43 O42 113.8(2)
O44 C43 H43A 108.8
O42 C43 H43A 108.8
O44 C43 H43B 108.8
O42 C43 H43B 108.8
H43A C43 H43B 107.7
C43 O44 C45 112.71(19)
O44 C45 H45A 109.5
O44 C45 H45B 109.5
H45A C45 H45B 109.5
O44 C45 H45C 109.5
H45A C45 H45C 109.5
H45B C45 H45C 109.5
C25 C46 H46A 109.5
C25 C46 H46B 109.5
H46A C46 H46B 109.5
C25 C46 H46C 109.5
H46A C46 H46C 109.5
H46B C46 H46C 109.5
C52 C47 C48 120.1(2)
C52 C47 H47 119.9
C48 C47 H47 119.9
C49 C48 C47 120.1(2)
C49 C48 H48 120.0
C47 C48 H48 120.0
C48 C49 C50 120.2(2)
C48 C49 H49 119.9
C50 C49 H49 119.9
C49 C50 C51 119.7(2)
C49 C50 H50 120.2
C51 C50 H50 120.2
C52 C51 C50 120.2(2)
C52 C51 H51 119.9
C50 C51 H51 119.9
C47 C52 C51 119.7(2)
C47 C52 H52 120.2
C51 C52 H52 120.2

loop_
_geom_bond_atom_site_label_1
_geom_bond_atom_site_label_2
_geom_bond_distance
O1 C2 1.334(2)
O1 C5 1.461(2)
C2 O11 1.189(2)
C2 O3 1.342(2)
O3 C4 1.446(2)
C4 C24 1.544(3)
C4 C5 1.566(3)
C4 H4 1.0
C5 C6 1.517(3)
C5 C10 1.550(3)
C6 C7 1.524(3)
C6 H6A 0.99
C6 H6B 0.99
C7 O12 1.464(2)
C7 C8 1.501(3)
C7 H7 1.0
C8 C9 1.324(3)
C8 C23 1.507(3)
C9 C10 1.513(3)
C9 H9 0.95
C10 C22 1.534(3)
C10 C21 1.538(3)
O12 C13 1.338(2)
C13 O14 1.213(2)
C13 C15 1.485(3)
C15 C20 1.388(3)
C15 C16 1.393(3)
C16 C17 1.383(3)
C16 H16 0.95
C17 C18 1.385(3)
C17 H17 0.95
C18 C19 1.381(3)
C18 H18 0.95
C19 C20 1.385(3)
C19 H19 0.95
C20 H20 0.95
C21 H21A 0.98
C21 H21B 0.98
C21 H21C 0.98
C22 H22A 0.98
C22 H22B 0.98
C22 H22C 0.98
C23 H23A 0.98
C23 H23B 0.98
C23 H23C 0.98
C24 C29 1.536(3)
C24 C25 1.571(2)
C24 H24 1.0
C25 C46 1.535(3)
C25 C26 1.547(3)
C25 C39 1.545(3)
C26 O30 1.455(2)
C26 C27 1.500(3)
C26 H26 1.0
C27 C28 1.523(3)
C27 H27A 0.99
C27 H27B 0.99
C28 C29 1.516(3)
C28 H28A 0.99
C28 H28B 0.99
C29 O42 1.435(2)
C29 H29 1.0
O30 C31 1.333(2)
C31 O32 1.209(2)
C31 C33 1.486(3)
C33 C38 1.385(3)
C33 C34 1.387(3)
C34 C35 1.381(3)
C34 H34 0.95
C35 C36 1.375(3)
C35 H35 0.95
C36 C37 1.382(3)
C36 H36 0.95
C37 C38 1.383(3)
C37 H37 0.95
C38 H38 0.95
C39 C40 1.519(3)
C39 H39A 0.99
C39 H39B 0.99
C40 O41 1.427(3)
C40 H40A 0.99
C40 H40B 0.99
O41 H41 0.84
O42 C43 1.408(2)
C43 O44 1.396(3)
C43 H43A 0.99
C43 H43B 0.99
O44 C45 1.420(4)
C45 H45A 0.98
C45 H45B 0.98
C45 H45C 0.98
C46 H46A 0.98
C46 H46B 0.98
C46 H46C 0.98
C47 C52 1.380(3)
C47 C48 1.380(3)
C47 H47 0.95
C48 C49 1.378(3)
C48 H48 0.95
C49 C50 1.378(3)
C49 H49 0.95
C50 C51 1.386(3)
C50 H50 0.95
C51 C52 1.383(3)
C51 H51 0.95
C52 H52 0.95
C9 C40 5.831(3)

loop_
_geom_hbond_atom_site_label_D
_geom_hbond_atom_site_label_H
_geom_hbond_atom_site_label_A
_geom_hbond_site_symmetry_A
_geom_hbond_distance_DH
_geom_hbond_distance_HA
_geom_hbond_distance_DA
_geom_hbond_angle_DHA
_geom_hbond_publ_flag
C6 H6B O42 . 0.99 2.32 3.095(2) 135 y
C28 H28A O44 . 0.99 2.37 2.989(3) 120 y
O41 H41 O14 2_676 0.84 2.06 2.888(2) 170 y
C7 H7 O32 2_676 1.00 2.34 3.269(2) 155 y
C18 H18 O11 2_667 0.95 2.53 3.465(2) 168 y
C49 H49 O11 . 0.95 2.46 3.300(3) 147 y
C27 H27A Cg 2_666 0.95 2.64 3.514(2) 147 y

loop_
_geom_torsion_atom_site_label_1
_geom_torsion_atom_site_label_2
_geom_torsion_atom_site_label_3
_geom_torsion_atom_site_label_4
_geom_torsion
C5 O1 C2 O11 -176.77(18)
C5 O1 C2 O3 1.9(2)
O11 C2 O3 C4 -171.43(18)
O1 C2 O3 C4 9.9(2)
C2 O3 C4 C24 113.11(16)
C2 O3 C4 C5 -16.21(18)
C2 O1 C5 C6 -134.83(16)
C2 O1 C5 C10 106.55(16)
C2 O1 C5 C4 -11.50(18)
O3 C4 C5 O1 16.00(16)
C24 C4 C5 O1 -106.16(17)
O3 C4 C5 C6 131.61(16)
C24 C4 C5 C6 9.4(2)
O3 C4 C5 C10 -98.47(16)
C24 C4 C5 C10 139.36(17)
O1 C5 C6 C7 -57.91(19)
C10 C5 C6 C7 58.4(2)
C4 C5 C6 C7 -171.06(15)
C5 C6 C7 O12 81.26(19)
C5 C6 C7 C8 -37.5(2)
O12 C7 C8 C9 -114.50(19)
C6 C7 C8 C9 6.9(3)
O12 C7 C8 C23 67.2(2)
C6 C7 C8 C23 -171.41(16)
C7 C8 C9 C10 2.7(3)
C23 C8 C9 C10 -179.15(18)
C8 C9 C10 C22 139.3(2)
C8 C9 C10 C21 -103.8(2)
C8 C9 C10 C5 17.7(3)
O1 C5 C10 C9 69.18(18)
C6 C5 C10 C9 -46.5(2)
C4 C5 C10 C9 -179.68(15)
O1 C5 C10 C22 -50.6(2)
C6 C5 C10 C22 -166.25(16)
C4 C5 C10 C22 60.6(2)
O1 C5 C10 C21 -171.49(14)
C6 C5 C10 C21 72.82(19)
C4 C5 C10 C21 -60.3(2)
C8 C7 O12 C13 -158.97(15)
C6 C7 O12 C13 77.20(19)
C7 O12 C13 O14 5.0(3)
C7 O12 C13 C15 -173.77(15)
O14 C13 C15 C20 -163.81(19)
O12 C13 C15 C20 15.0(3)
O14 C13 C15 C16 12.6(3)
O12 C13 C15 C16 -168.65(17)
C20 C15 C16 C17 0.5(3)
C13 C15 C16 C17 -175.95(19)
C15 C16 C17 C18 0.5(3)
C16 C17 C18 C19 -1.3(3)
C17 C18 C19 C20 1.2(3)
C16 C15 C20 C19 -0.6(3)
C13 C15 C20 C19 175.70(19)
C18 C19 C20 C15 -0.2(3)
O3 C4 C24 C29 -31.4(2)
C5 C4 C24 C29 87.2(2)
O3 C4 C24 C25 94.64(17)
C5 C4 C24 C25 -146.76(16)
C29 C24 C25 C46 69.7(2)
C4 C24 C25 C46 -56.9(2)
C29 C24 C25 C26 -51.9(2)
C4 C24 C25 C26 -178.43(15)
C29 C24 C25 C39 -170.86(16)
C4 C24 C25 C39 62.6(2)
C46 C25 C26 O30 50.78(19)
C39 C25 C26 O30 -66.31(18)
C24 C25 C26 O30 172.66(14)
C46 C25 C26 C27 -68.1(2)
C39 C25 C26 C27 174.86(16)
C24 C25 C26 C27 53.8(2)
O30 C26 C27 C28 -177.59(15)
C25 C26 C27 C28 -58.3(2)
C26 C27 C28 C29 59.7(2)
C27 C28 C29 O42 -179.61(15)
C27 C28 C29 C24 -60.4(2)
C4 C24 C29 O42 -54.6(2)
C25 C24 C29 O42 179.52(14)
C4 C24 C29 C28 -176.75(15)
C25 C24 C29 C28 57.4(2)
C27 C26 O30 C31 -120.95(19)
C25 C26 O30 C31 115.37(18)
C26 O30 C31 O32 -3.6(3)
C26 O30 C31 C33 177.38(16)
O32 C31 C33 C38 174.2(2)
O30 C31 C33 C38 -6.9(3)
O32 C31 C33 C34 -6.7(3)
O30 C31 C33 C34 172.23(17)
C38 C33 C34 C35 1.1(3)
C31 C33 C34 C35 -178.07(18)
C33 C34 C35 C36 -0.5(3)
C34 C35 C36 C37 -0.4(3)
C35 C36 C37 C38 0.6(3)
C36 C37 C38 C33 0.0(3)
C34 C33 C38 C37 -0.8(3)
C31 C33 C38 C37 178.25(19)
C46 C25 C39 C40 175.91(17)
C26 C25 C39 C40 -64.7(2)
C24 C25 C39 C40 54.0(2)
C25 C39 C40 O41 177.32(17)
C28 C29 O42 C43 -74.0(2)
C24 C29 O42 C43 164.63(17)
C29 O42 C43 O44 76.5(2)
O42 C43 O44 C45 64.8(3)
C52 C47 C48 C49 0.1(3)
C47 C48 C49 C50 0.6(3)
C48 C49 C50 C51 -0.4(3)
C49 C50 C51 C52 -0.3(3)
C48 C47 C52 C51 -0.8(3)
C50 C51 C52 C47 0.9(3)
